data_2228650
loop_
_publ_author_name
'Shakuntala, K.'
'Foro, Sabine'
'Gowda, B. Thimme'

_publ_section_title
;
 <i>N</i>-(2,5-Dichlorophenyl)-4-methylbenzenesulfonamide
;
_journal_coeditor_code BQ2259
_journal_issue 1
_journal_name_full 'Acta Crystallographica Section E'
_journal_page_first o40
_journal_paper_doi 10.1107/S1600536810050270
_journal_volume 67
_journal_year 2011
_chemical_formula_iupac 'C13 H11 Cl2 N O2 S'
_chemical_formula_moiety 'C13 H11 Cl2 N O2 S'
_chemical_formula_sum 'C13 H11 Cl2 N O2 S'
_chemical_formula_weight 316.19
_chemical_name_systematic
;
<i>N</i>-(2,5-Dichlorophenyl)-4-methylbenzenesulfonamide
;
_space_group_IT_number 14
_symmetry_cell_setting monoclinic
_symmetry_space_group_name_Hall '-P 2ybc'
_symmetry_space_group_name_H-M 'P 1 21/c 1'
_atom_sites_solution_hydrogens geom
_atom_sites_solution_primary direct
_atom_sites_solution_secondary difmap
_audit_creation_method SHELXL-97
_cell_angle_alpha 90.00
_cell_angle_beta 90.490(10)
_cell_angle_gamma 90.00
_cell_formula_units_Z 4
_cell_length_a 9.0750(10)
_cell_length_b 14.232(2)
_cell_length_c 10.7730(10)
_cell_measurement_reflns_used 25
_cell_measurement_temperature 299(2)
_cell_measurement_theta_max 15.09
_cell_measurement_theta_min 4.87
_cell_volume 1391.3(3)
_computing_cell_refinement 'CAD-4-PC (Enraf--Nonius, 1996)'
_computing_data_collection 'CAD-4-PC (Enraf--Nonius, 1996)'
_computing_data_reduction 'REDU4 (Stoe & Cie, 1987)'
_computing_molecular_graphics 'PLATON (Spek, 2009)'
_computing_publication_material 'SHELXL97 (Sheldrick, 2008)'
_computing_structure_refinement 'SHELXL97 (Sheldrick, 2008)'
_computing_structure_solution 'SHELXS97 (Sheldrick, 2008)'
_diffrn_ambient_temperature 299(2)
_diffrn_measured_fraction_theta_full 1.000
_diffrn_measured_fraction_theta_max 1.000
_diffrn_measurement_device_type 'Enraf--Nonius CAD-4'
_diffrn_measurement_method \w/2\q
_diffrn_radiation_monochromator graphite
_diffrn_radiation_source 'fine-focus sealed tube'
_diffrn_radiation_type CuK\a
_diffrn_radiation_wavelength 1.54180
_diffrn_reflns_av_R_equivalents 0.0526
_diffrn_reflns_av_sigmaI/netI 0.0367
_diffrn_reflns_limit_h_max 3
_diffrn_reflns_limit_h_min -10
_diffrn_reflns_limit_k_max 0
_diffrn_reflns_limit_k_min -16
_diffrn_reflns_limit_l_max 12
_diffrn_reflns_limit_l_min -12
_diffrn_reflns_number 3316
_diffrn_reflns_theta_full 66.92
_diffrn_reflns_theta_max 66.92
_diffrn_reflns_theta_min 4.87
_diffrn_standards_decay_% 0.5
_diffrn_standards_interval_time 120
_diffrn_standards_number 3
_exptl_absorpt_coefficient_mu 5.579
_exptl_absorpt_correction_type none
_exptl_crystal_colour light-brown
_exptl_crystal_density_diffrn 1.509
_exptl_crystal_density_method 'not measured'
_exptl_crystal_description prism
_exptl_crystal_F_000 648
_exptl_crystal_size_max 0.45
_exptl_crystal_size_mid 0.40
_exptl_crystal_size_min 0.40
_refine_diff_density_max 0.492
_refine_diff_density_min -0.433
_refine_ls_extinction_coef 0.0121(10)
_refine_ls_extinction_expression Fc^*^=kFc[1+0.001xFc^2^\l^3^/sin(2\q)]^-1/4^
_refine_ls_extinction_method 'SHELXL97 (Sheldrick, 2008)'
_refine_ls_goodness_of_fit_ref 1.135
_refine_ls_hydrogen_treatment mixed
_refine_ls_matrix_type full
_refine_ls_number_parameters 177
_refine_ls_number_reflns 2474
_refine_ls_number_restraints 1
_refine_ls_restrained_S_all 1.134
_refine_ls_R_factor_all 0.0516
_refine_ls_R_factor_gt 0.0475
_refine_ls_shift/su_max 0.012
_refine_ls_shift/su_mean 0.000
_refine_ls_structure_factor_coef Fsqd
_refine_ls_weighting_details 'calc w=1/[\s^2^(Fo^2^)+(0.0718P)^2^+1.1523P] where P=(Fo^2^+2Fc^2^)/3'
_refine_ls_weighting_scheme calc
_refine_ls_wR_factor_gt 0.1379
_refine_ls_wR_factor_ref 0.1409
_reflns_number_gt 2268
_reflns_number_total 2474
_reflns_threshold_expression I>2sigma(I)
_cod_data_source_file bq2259.cif
_cod_data_source_block I
_cod_original_sg_symbol_H-M 'P 21/c'
_cod_database_code 2228650
_cod_database_fobs_code 2228650

loop_
_symmetry_equiv_pos_as_xyz
'x, y, z'
'-x, y+1/2, -z+1/2'
'-x, -y, -z'
'x, -y-1/2, z-1/2'

loop_
_atom_site_type_symbol
_atom_site_label
_atom_site_fract_x
_atom_site_fract_y
_atom_site_fract_z
_atom_site_U_iso_or_equiv
_atom_site_adp_type
_atom_site_calc_flag
_atom_site_refinement_flags
_atom_site_occupancy
_atom_site_disorder_assembly
_atom_site_disorder_group
C C1 0.8106(3) 0.44716(18) 0.0868(3) 0.0336(6) Uani d . 1 . .
C C2 0.9194(4) 0.4179(3) 0.1653(4) 0.0740(13) Uani d . 1 . .
H H2 0.9349 0.4487 0.2404 0.089 Uiso calc R 1 . .
C C3 1.0068(4) 0.3426(4) 0.1335(4) 0.0804(14) Uani d . 1 . .
H H3 1.0788 0.3220 0.1891 0.096 Uiso calc R 1 . .
C C4 0.9905(3) 0.2980(2) 0.0237(3) 0.0487(7) Uani d . 1 . .
C C5 0.8815(5) 0.3281(3) -0.0543(4) 0.0720(12) Uani d . 1 . .
H H5 0.8676 0.2978 -0.1300 0.086 Uiso calc R 1 . .
C C6 0.7909(4) 0.4027(3) -0.0237(3) 0.0635(10) Uani d . 1 . .
H H6 0.7172 0.4222 -0.0783 0.076 Uiso calc R 1 . .
C C7 0.5866(3) 0.44233(18) 0.3242(2) 0.0324(6) Uani d . 1 . .
C C8 0.5187(3) 0.35642(19) 0.3458(3) 0.0372(6) Uani d . 1 . .
C C9 0.5373(4) 0.3097(2) 0.4565(3) 0.0531(8) Uani d . 1 . .
H H9 0.4892 0.2529 0.4698 0.064 Uiso calc R 1 . .
C C10 0.6268(4) 0.3467(3) 0.5475(3) 0.0566(9) Uani d . 1 . .
H H10 0.6418 0.3149 0.6219 0.068 Uiso calc R 1 . .
C C11 0.6936(3) 0.4315(2) 0.5263(3) 0.0470(7) Uani d . 1 . .
C C12 0.6738(3) 0.47999(19) 0.4179(3) 0.0407(6) Uani d . 1 . .
H H12 0.7188 0.5381 0.4071 0.049 Uiso calc R 1 . .
C C13 1.0874(5) 0.2165(3) -0.0099(4) 0.0756(12) Uani d . 1 . .
H H13A 1.1548 0.2039 0.0572 0.091 Uiso calc R 1 . .
H H13B 1.1417 0.2314 -0.0833 0.091 Uiso calc R 1 . .
H H13C 1.0275 0.1620 -0.0250 0.091 Uiso calc R 1 . .
N N1 0.5612(2) 0.49095(16) 0.2114(2) 0.0359(5) Uani d D 1 . .
H H1N 0.505(3) 0.463(2) 0.161(3) 0.043 Uiso d D 1 . .
O O1 0.6219(2) 0.57604(14) 0.0235(2) 0.0505(6) Uani d . 1 . .
O O2 0.7747(2) 0.59971(14) 0.2118(2) 0.0520(6) Uani d . 1 . .
Cl Cl1 0.40649(9) 0.30737(5) 0.23286(7) 0.0535(3) Uani d . 1 . .
Cl Cl2 0.80520(12) 0.47898(8) 0.64157(9) 0.0756(4) Uani d . 1 . .
S S1 0.69445(7) 0.53899(4) 0.13097(6) 0.0357(3) Uani d . 1 . .

loop_
_atom_site_aniso_label
_atom_site_aniso_U_11
_atom_site_aniso_U_22
_atom_site_aniso_U_33
_atom_site_aniso_U_12
_atom_site_aniso_U_13
_atom_site_aniso_U_23
C1 0.0304(12) 0.0293(13) 0.0411(14) -0.0017(10) 0.0051(10) 0.0042(11)
C2 0.0472(19) 0.109(3) 0.066(2) 0.033(2) -0.0193(17) -0.034(2)
C3 0.056(2) 0.116(4) 0.069(2) 0.048(2) -0.0184(18) -0.017(2)
C4 0.0414(15) 0.0433(17) 0.0616(19) 0.0084(13) 0.0124(14) 0.0074(15)
C5 0.080(3) 0.075(3) 0.060(2) 0.036(2) -0.0136(19) -0.0246(19)
C6 0.072(2) 0.071(2) 0.0469(18) 0.0357(19) -0.0144(16) -0.0109(16)
C7 0.0331(12) 0.0260(12) 0.0384(14) 0.0027(10) 0.0108(10) 0.0014(10)
C8 0.0434(14) 0.0303(14) 0.0381(14) -0.0049(11) 0.0068(11) -0.0025(11)
C9 0.071(2) 0.0378(16) 0.0504(17) -0.0163(14) 0.0031(15) 0.0113(13)
C10 0.075(2) 0.053(2) 0.0426(16) -0.0126(17) -0.0025(15) 0.0120(14)
C11 0.0492(17) 0.0501(18) 0.0415(16) -0.0054(14) -0.0011(13) -0.0010(13)
C12 0.0423(14) 0.0308(14) 0.0493(16) -0.0072(11) 0.0039(12) -0.0003(12)
C13 0.069(2) 0.059(2) 0.099(3) 0.029(2) 0.019(2) 0.004(2)
N1 0.0340(12) 0.0317(12) 0.0419(13) -0.0019(9) 0.0056(9) 0.0061(10)
O1 0.0587(12) 0.0381(11) 0.0547(13) 0.0088(9) 0.0056(10) 0.0209(10)
O2 0.0611(13) 0.0322(10) 0.0628(14) -0.0158(9) 0.0111(11) -0.0046(10)
Cl1 0.0703(5) 0.0432(5) 0.0469(4) -0.0217(3) 0.0009(3) -0.0060(3)
Cl2 0.0841(7) 0.0846(7) 0.0576(6) -0.0247(5) -0.0215(5) 0.0002(5)
S1 0.0393(4) 0.0232(4) 0.0449(4) -0.0015(2) 0.0083(3) 0.0069(3)

loop_
_atom_type_symbol
_atom_type_description
_atom_type_scat_dispersion_real
_atom_type_scat_dispersion_imag
_atom_type_scat_source
C C 0.0181 0.0091 'International Tables Vol C Tables 4.2.6.8 and 6.1.1.4'
H H 0.0000 0.0000 'International Tables Vol C Tables 4.2.6.8 and 6.1.1.4'
N N 0.0311 0.0180 'International Tables Vol C Tables 4.2.6.8 and 6.1.1.4'
O O 0.0492 0.0322 'International Tables Vol C Tables 4.2.6.8 and 6.1.1.4'
Cl Cl 0.3639 0.7018 'International Tables Vol C Tables 4.2.6.8 and 6.1.1.4'
S S 0.3331 0.5567 'International Tables Vol C Tables 4.2.6.8 and 6.1.1.4'

loop_
_geom_angle_atom_site_label_1
_geom_angle_atom_site_label_2
_geom_angle_atom_site_label_3
_geom_angle_site_symmetry_1
_geom_angle_site_symmetry_3
_geom_angle
_geom_angle_publ_flag
C6 C1 C2 . . 119.4(3) ?
C6 C1 S1 . . 120.8(2) ?
C2 C1 S1 . . 119.7(2) ?
C1 C2 C3 . . 119.9(3) ?
C1 C2 H2 . . 120.0 ?
C3 C2 H2 . . 120.0 ?
C4 C3 C2 . . 121.7(3) ?
C4 C3 H3 . . 119.2 ?
C2 C3 H3 . . 119.2 ?
C3 C4 C5 . . 117.8(3) ?
C3 C4 C13 . . 121.0(3) ?
C5 C4 C13 . . 121.2(3) ?
C4 C5 C6 . . 121.6(3) ?
C4 C5 H5 . . 119.2 ?
C6 C5 H5 . . 119.2 ?
C1 C6 C5 . . 119.5(3) ?
C1 C6 H6 . . 120.2 ?
C5 C6 H6 . . 120.2 ?
C12 C7 C8 . . 118.0(2) ?
C12 C7 N1 . . 121.6(2) ?
C8 C7 N1 . . 120.3(2) ?
C9 C8 C7 . . 121.3(3) ?
C9 C8 Cl1 . . 118.9(2) ?
C7 C8 Cl1 . . 119.8(2) ?
C10 C9 C8 . . 120.1(3) ?
C10 C9 H9 . . 120.0 ?
C8 C9 H9 . . 120.0 ?
C11 C10 C9 . . 118.6(3) ?
C11 C10 H10 . . 120.7 ?
C9 C10 H10 . . 120.7 ?
C12 C11 C10 . . 122.2(3) ?
C12 C11 Cl2 . . 119.1(2) ?
C10 C11 Cl2 . . 118.7(2) ?
C11 C12 C7 . . 119.8(3) ?
C11 C12 H12 . . 120.1 ?
C7 C12 H12 . . 120.1 ?
C4 C13 H13A . . 109.5 ?
C4 C13 H13B . . 109.5 ?
H13A C13 H13B . . 109.5 ?
C4 C13 H13C . . 109.5 ?
H13A C13 H13C . . 109.5 ?
H13B C13 H13C . . 109.5 ?
C7 N1 S1 . . 122.79(18) ?
C7 N1 H1N . . 114(2) ?
S1 N1 H1N . . 108(2) ?
O2 S1 O1 . . 120.12(13) ?
O2 S1 N1 . . 107.79(13) ?
O1 S1 N1 . . 104.19(13) ?
O2 S1 C1 . . 108.31(13) ?
O1 S1 C1 . . 109.27(14) ?
N1 S1 C1 . . 106.30(12) ?

loop_
_geom_bond_atom_site_label_1
_geom_bond_atom_site_label_2
_geom_bond_site_symmetry_2
_geom_bond_distance
_geom_bond_publ_flag
C1 C6 . 1.358(4) ?
C1 C2 . 1.360(4) ?
C1 S1 . 1.748(3) ?
C2 C3 . 1.378(5) ?
C2 H2 . 0.9300 ?
C3 C4 . 1.350(5) ?
C3 H3 . 0.9300 ?
C4 C5 . 1.362(5) ?
C4 C13 . 1.502(4) ?
C5 C6 . 1.385(5) ?
C5 H5 . 0.9300 ?
C6 H6 . 0.9300 ?
C7 C12 . 1.385(4) ?
C7 C8 . 1.390(4) ?
C7 N1 . 1.415(3) ?
C8 C9 . 1.375(4) ?
C8 Cl1 . 1.727(3) ?
C9 C10 . 1.373(5) ?
C9 H9 . 0.9300 ?
C10 C11 . 1.370(5) ?
C10 H10 . 0.9300 ?
C11 C12 . 1.367(4) ?
C11 Cl2 . 1.733(3) ?
C12 H12 . 0.9300 ?
C13 H13A . 0.9600 ?
C13 H13B . 0.9600 ?
C13 H13C . 0.9600 ?
N1 S1 . 1.643(2) ?
N1 H1N . 0.847(18) ?
O1 S1 . 1.428(2) ?
O2 S1 . 1.423(2) ?

loop_
_geom_hbond_atom_site_label_D
_geom_hbond_atom_site_label_H
_geom_hbond_atom_site_label_A
_geom_hbond_site_symmetry_A
_geom_hbond_distance_DH
_geom_hbond_distance_HA
_geom_hbond_distance_DA
_geom_hbond_angle_DHA
N1 H1N O1 3_665 0.847(18) 2.35(2) 3.163(3) 161(3)
N1 H1N Cl1 . 0.847(18) 2.51(3) 2.976(2) 116(3)

loop_
_geom_torsion_atom_site_label_1
_geom_torsion_atom_site_label_2
_geom_torsion_atom_site_label_3
_geom_torsion_atom_site_label_4
_geom_torsion_site_symmetry_1
_geom_torsion_site_symmetry_2
_geom_torsion_site_symmetry_3
_geom_torsion_site_symmetry_4
_geom_torsion
_geom_torsion_publ_flag
C6 C1 C2 C3 . . . . -1.2(6) ?
S1 C1 C2 C3 . . . . 176.9(4) ?
C1 C2 C3 C4 . . . . 2.0(8) ?
C2 C3 C4 C5 . . . . -1.7(7) ?
C2 C3 C4 C13 . . . . 179.5(4) ?
C3 C4 C5 C6 . . . . 0.8(7) ?
C13 C4 C5 C6 . . . . 179.5(4) ?
C2 C1 C6 C5 . . . . 0.3(6) ?
S1 C1 C6 C5 . . . . -177.8(3) ?
C4 C5 C6 C1 . . . . -0.1(7) ?
C12 C7 C8 C9 . . . . -0.1(4) ?
N1 C7 C8 C9 . . . . -177.5(3) ?
C12 C7 C8 Cl1 . . . . 179.0(2) ?
N1 C7 C8 Cl1 . . . . 1.6(3) ?
C7 C8 C9 C10 . . . . -1.4(5) ?
Cl1 C8 C9 C10 . . . . 179.5(3) ?
C8 C9 C10 C11 . . . . 1.4(6) ?
C9 C10 C11 C12 . . . . 0.0(5) ?
C9 C10 C11 Cl2 . . . . 179.4(3) ?
C10 C11 C12 C7 . . . . -1.5(5) ?
Cl2 C11 C12 C7 . . . . 179.1(2) ?
C8 C7 C12 C11 . . . . 1.6(4) ?
N1 C7 C12 C11 . . . . 178.9(3) ?
C12 C7 N1 S1 . . . . 48.0(3) ?
C8 C7 N1 S1 . . . . -134.7(2) ?
C7 N1 S1 O2 . . . . -53.8(3) ?
C7 N1 S1 O1 . . . . 177.5(2) ?
C7 N1 S1 C1 . . . . 62.1(2) ?
C6 C1 S1 O2 . . . . -152.1(3) ?
C2 C1 S1 O2 . . . . 29.8(3) ?
C6 C1 S1 O1 . . . . -19.6(3) ?
C2 C1 S1 O1 . . . . 162.3(3) ?
C6 C1 S1 N1 . . . . 92.3(3) ?
C2 C1 S1 N1 . . . . -85.8(3) ?

loop_
_cod_related_entry_id
_cod_related_entry_database
_cod_related_entry_code
1 ChemSpider 211286
